data_2004214
loop_
_publ_author_name
'Judas, N.'
'Kaitner, B.'
'Mestrovic, E.'

_publ_section_title
;
 1,3-Diphenylpropan-1-one
;
_journal_issue 12
_journal_name_full 'Acta Crystallographica Section C'
_journal_page_first 2656
_journal_page_last 2658
_journal_paper_doi 10.1107/S0108270195008730
_journal_volume 51
_journal_year 1995
_chemical_formula_moiety 'C15 H14 O1'
_chemical_formula_sum 'C15 H14 O'
_chemical_formula_weight 210.27
_chemical_name_systematic ?
_space_group_IT_number 61
_symmetry_cell_setting orthorhombic
_symmetry_space_group_name_Hall '-P 2ac 2ab'
_symmetry_space_group_name_H-M 'P b c a'
_cell_angle_alpha 90.0
_cell_angle_beta 90.0
_cell_angle_gamma 90.0
_cell_formula_units_Z 8
_cell_length_a 8.854(4)
_cell_length_b 9.832(4)
_cell_length_c 27.110(8)
_cell_measurement_reflns_used 22
_cell_measurement_temperature 293
_cell_measurement_theta_max 12.50
_cell_measurement_theta_min 8.50
_cell_volume 2360.0(16)
_computing_cell_refinement DIF4
_computing_data_collection 'DIF4 (Stoe & Cie, 1992a)'
_computing_data_reduction 'REDU4 (Stoe & Cie, 1992b)'
_computing_molecular_graphics 'ORTEPII (Johnson, 1976)'
_computing_publication_material 'NRCVAX TABLES'
_computing_structure_refinement 'NRCVAX LSTSQ'
_computing_structure_solution 'NRCVAX SOLVER (Gabe, Le Page, Charland, Lee & White, 1989)'
_diffrn_ambient_temperature 293
_diffrn_measurement_device 'Phillips PW1100'
_diffrn_measurement_method \w
_diffrn_radiation_monochromator graphite
_diffrn_radiation_source 'xray tube'
_diffrn_radiation_type MoK\a
_diffrn_radiation_wavelength 0.71073
_diffrn_reflns_av_R_equivalents 0.002
_diffrn_reflns_limit_h_max 11
_diffrn_reflns_limit_h_min 0
_diffrn_reflns_limit_k_max 12
_diffrn_reflns_limit_k_min 0
_diffrn_reflns_limit_l_max 34
_diffrn_reflns_limit_l_min 0
_diffrn_reflns_number 2903
_diffrn_reflns_theta_max 27.00
_diffrn_reflns_theta_min 2.00
_diffrn_standards_decay_% +-3.5
_diffrn_standards_interval_time 90
_diffrn_standards_number 3
_exptl_absorpt_coefficient_mu 0.08
_exptl_absorpt_correction_type none
_exptl_crystal_colour 'pale yellow'
_exptl_crystal_density_diffrn 1.184
_exptl_crystal_density_meas 1.181
_exptl_crystal_density_method flotation
_exptl_crystal_description 'irregular block'
_exptl_crystal_F_000 896
_exptl_crystal_size_max 0.70
_exptl_crystal_size_mid 0.54
_exptl_crystal_size_min 0.47
_refine_diff_density_max 0.18
_refine_diff_density_min -0.09
_refine_ls_extinction_method none
_refine_ls_goodness_of_fit_obs 1.21
_refine_ls_hydrogen_treatment 'H atoms riding on parent atoms, U~iso~(H~i~) = 1.2 \\times U~eq~(C~i~)'
_refine_ls_matrix_type full-matrix
_refine_ls_number_constraints none
_refine_ls_number_parameters 145
_refine_ls_number_reflns 975
_refine_ls_number_restraints none
_refine_ls_R_factor_obs 0.037
_refine_ls_shift/esd_max 0.003
_refine_ls_structure_factor_coef F
_refine_ls_weighting_details 'w = 1/[\s^2^(F) + 0.0020F^2^]'
_refine_ls_weighting_scheme calc
_refine_ls_wR_factor_obs 0.061
_reflns_number_observed 975
_reflns_number_total 2073
_reflns_observed_criterion 'Inet > 1.0\s(Inet)'
_cod_data_source_file bm1013.cif
_cod_data_source_block a
_cod_depositor_comments
;
The following automatic conversions were performed:

'_refine_ls_weighting_scheme' value 'w = 1/[\s^2^(F) + 0.0020F^2^]'
was changed to 'calc'. New tag '_refine_ls_weighting_details' was
created. The value of the new tag was set to 'w = 1/[\s^2^(F) +
0.0020F^2^]'.

Automatic conversion script
Id: cif_fix_values 3143 2015-03-26 13:38:13Z robertas 
;
_cod_original_cell_volume 2360(2)
_cod_original_formula_sum 'C15 H14 O1'
_cod_database_code 2004214

loop_
_symmetry_equiv_pos_as_xyz
x,y,z
-x,-y,-z
1/2-x,1/2+y,z
1/2+x,1/2-y,-z
x,1/2-y,1/2+z
-x,1/2+y,1/2-z
1/2-x,-y,1/2+z
1/2+x,y,1/2-z

loop_
_atom_site_aniso_label
_atom_site_aniso_U_11
_atom_site_aniso_U_22
_atom_site_aniso_U_33
_atom_site_aniso_U_12
_atom_site_aniso_U_13
_atom_site_aniso_U_23
_atom_site_aniso_type_symbol
O1 0.0985(16) 0.0770(14) 0.0705(12) -0.063(3) 0.018(2) -0.008(2) O
C1 0.0553(16) 0.0543(15) 0.0596(14) 0.001(3) 0.009(2) 0.000(2) C
C2 0.0657(16) 0.0588(16) 0.0527(14) -0.003(3) 0.002(2) 0.001(2) C
C3 0.0730(17) 0.0738(18) 0.0551(14) -0.015(3) 0.000(3) -0.002(3) C
C4 0.0618(14) 0.0609(17) 0.0427(12) -0.004(3) 0.016(2) 0.002(2) C
C5 0.081(2) 0.0710(18) 0.0518(14) 0.015(3) -0.002(3) -0.001(3) C
C6 0.110(3) 0.0694(18) 0.0606(16) 0.005(3) 0.025(4) -0.006(3) C
C7 0.099(3) 0.087(2) 0.0532(15) -0.053(4) -0.003(3) -0.006(3) C
C8 0.093(2) 0.098(3) 0.0627(17) -0.008(5) -0.035(3) 0.007(3) C
C9 0.0818(19) 0.0639(16) 0.0569(15) 0.012(3) -0.004(3) 0.011(3) C
C10 0.0490(13) 0.0589(15) 0.0589(14) 0.012(3) -0.007(2) -0.016(3) C
C11 0.0674(19) 0.0760(18) 0.0671(17) -0.005(3) -0.010(3) -0.018(3) C
C12 0.080(2) 0.097(2) 0.0669(18) 0.008(4) -0.035(3) -0.041(3) C
C13 0.084(2) 0.120(3) 0.0540(15) 0.033(5) -0.013(3) -0.003(4) C
C14 0.0783(18) 0.094(2) 0.0603(15) -0.010(4) 0.000(3) 0.017(3) C
C15 0.0676(17) 0.0742(18) 0.0584(15) -0.011(4) -0.005(3) -0.002(3) C

loop_
_atom_site_label
_atom_site_fract_x
_atom_site_fract_y
_atom_site_fract_z
_atom_site_U_iso_or_equiv
_atom_site_thermal_displace_type
_atom_site_type_symbol
O1 .7695(3) .0298(2) .05955(7) .0820(10) Uij O
C1 .8479(3) .1223(3) .04401(9) .0560(10) Uij C
C2 .9239(3) .2185(3) .07865(8) .0590(10) Uij C
C3 .8936(3) .1893(3) .13258(9) .067(2) Uij C
C4 .9708(3) .2871(3) .16671(8) .0550(10) Uij C
C5 .9276(3) .4219(3) .16872(9) .068(2) Uij C
C6 .9990(4) .5118(3) .20040(10) .080(2) Uij C
C7 1.1136(4) .4665(3) .23070(10) .080(2) Uij C
C8 1.1571(4) .3342(4) .22900(10) .084(2) Uij C
C9 1.0876(4) .2449(3) .19712(9) .068(2) Uij C
C10 .8674(3) .1398(3) -.01035(8) .0560(10) Uij C
C11 .7906(3) .0538(3) -.04200(10) .070(2) Uij C
C12 .8039(4) .0707(4) -.09260(10) .081(2) Uij C
C13 .8921(4) .1713(4) -0.11160(10) .086(2) Uij C
C14 .9679(4) .2571(3) -.08080(10) .077(2) Uij C
C15 .9555(3) .2412(3) -.02996(9) .067(2) Uij C
H2A 1.030 .213 .073 .0691 Uiso H
H2B .890 .308 .072 .0691 Uiso H
H3A .928 .100 .140 .0773 Uiso H
H3B .788 .194 .138 .0773 Uiso H
H5 .848 .453 .148 .0778 Uiso H
H6 .969 .605 .201 .0898 Uiso H
H7 1.162 .528 .253 .0896 Uiso H
H8 1.236 .303 .250 .0943 Uiso H
H9 1.120 .153 .196 .0775 Uiso H
H11 .729 -0.017 -0.029 .0802 Uiso H
H12 .751 .012 -0.114 .0913 Uiso H
H13 .901 .182 -0.146 .0959 Uiso H
H14 1.029 .328 -0.094 .0874 Uiso H
H15 1.008 .301 -0.009 .0767 Uiso H

loop_
_atom_type_symbol
_atom_type_scat_dispersion_real
_atom_type_scat_dispersion_imag
_atom_type_scat_source
C 0.002 0.002 'International Tables Vol. IV Table 2.2B'
H 0.000 0.000 'International Tables Vol. IV Table 2.2B'
O 0.008 0.006 'International Tables Vol. IV Table 2.2B'

loop_
_geom_angle_atom_site_label_1
_geom_angle_atom_site_label_2
_geom_angle_atom_site_label_3
_geom_angle
_geom_angle_publ_flag
O1 C1 C2 120.8(2) yes
O1 C1 C10 119.5(2) yes
C2 C1 C10 119.7(2) yes
C1 C2 C3 114.0(2) yes
C2 C3 C4 113.2(2) yes
C3 C4 C5 120.9(2) yes
C3 C4 C9 121.0(2) yes
C1 C10 C11 119.0(2) yes
C1 C10 C15 122.1(2) yes
C~ar~ C~ar~ C~ar~ 120.0(3) yes
C5 C4 C9 118.1(2) no
C4 C5 C6 120.7(3) no
C5 C6 C7 120.0(3) no
C6 C7 C8 119.8(3) no
C7 C8 C9 120.3(3) no
C4 C9 C8 121.1(3) no
C11 C10 C15 118.9(2) no
C10 C11 C12 119.9(3) no
C11 C12 C13 120.6(3) no
C12 C13 C14 120.1(3) no
C13 C14 C15 119.8(3) no
C10 C15 C14 120.7(3) no

loop_
_geom_bond_atom_site_label_1
_geom_bond_atom_site_label_2
_geom_bond_distance
_geom_bond_publ_flag
O1 C1 1.219(3) yes
C1 C2 1.493(4) yes
C1 C10 1.494(3) yes
C2 C3 1.514(3) yes
C3 C4 1.499(4) yes
C~ar~ C~ar~ 1.377(4) yes
C4 C5 1.381(4) no
C4 C9 1.386(4) no
C5 C6 1.384(4) no
C6 C7 1.380(5) no
C7 C8 1.358(5) no
C8 C9 1.377(4) no
C10 C11 1.383(4) no
C10 C15 1.373(4) no
C11 C12 1.388(4) no
C12 C13 1.360(6) no
C13 C14 1.364(5) no
C14 C15 1.390(4) no

loop_
_geom_torsion_atom_site_label_1
_geom_torsion_atom_site_label_2
_geom_torsion_atom_site_label_3
_geom_torsion_atom_site_label_4
_geom_torsion
_geom_torsion_publ_flag
O1 C1 C2 C3 -0.10(10) no
O1 C1 C10 C11 2.7(2) no
C2 C1 C10 C11 -177.0(3) no
C1 C2 C3 C4 -180.0(3) no
C2 C3 C4 C9 -112.1(3) no
C9 C4 C5 C6 -0.2(2) no
C5 C4 C9 C8 1.0(2) no
C5 C6 C7 C8 0.7(2) no
C7 C8 C9 C4 -1.0(2) no
C15 C10 C11 C12 0.2(2) no
C11 C10 C15 C14 -0.2(2) no
C11 C12 C13 C14 -0.3(2) no
C13 C14 C15 C10 -0.1(2) no
C10 C1 C2 C3 179.6(3) no
O1 C1 C10 C15 -179.3(3) no
C2 C1 C10 C15 1.00(10) no
C2 C3 C4 C5 67.9(2) no
C3 C4 C5 C6 179.9(3) no
C3 C4 C9 C8 -179.0(3) no
C4 C5 C6 C7 -0.7(2) no
C6 C7 C8 C9 0.1(2) no
C1 C10 C11 C12 178.3(3) no
C1 C10 C15 C14 -178.2(3) no
C10 C11 C12 C13 0.0(2) no
C12 C13 C14 C15 0.3(2) no
